data_4322367
loop_
_publ_author_name
'Sudeep Bhattacharyya'
'Timothy J. R. Weakley'
'Muktimoy Chaudhury'

_publ_contact_author_address
;Department of Chemistry,
University of Oregon,
Eugene, OR 97403-1253
USA
;
_publ_contact_author_email tweakley@oregon.uoregon.edu
_publ_contact_author_fax 01(541)3464643
_publ_contact_author_name 'Dr Timothy J. R. Weakley'
_publ_contact_author_phone 01(541)3464620
_publ_section_title
;
 Palladium(II)-Induced Activation of Carbon-Nitrogen Single Bond of
 Coordinated N4S Ligand. Characterization of Product with Modified Ligand
 Structure: Kinetics versus Thermodynamic Considerations
;
_journal_name_full 'Inorganic Chemistry'
_journal_page_first 5453
_journal_page_last 5456
_journal_paper_doi 10.1021/ic9813720
_journal_volume 38
_journal_year 1999
_chemical_formula_structural '((C10 H17 N2 Pd S2 )2 (C5 H7 N2 ) 1+) (Cl O4 1-)'
_chemical_formula_sum 'C25 H41 Cl N6 O4 Pd2 S4'
_chemical_formula_weight 866.13
_space_group_IT_number 45
_symmetry_cell_setting orthorhombic
_symmetry_Int_Tables_number 45
_symmetry_space_group_name_Hall 'I 2 -2c'
_symmetry_space_group_name_H-M 'I b a 2'
_cell_angle_alpha 90
_cell_angle_beta 90
_cell_angle_gamma 90
_cell_formula_units_Z 4
_cell_length_a 19.056(3)
_cell_length_b 11.248(1)
_cell_length_c 16.188(3)
_cell_measurement_reflns_used 25
_cell_measurement_temperature 294.2
_cell_measurement_theta_max 30.0
_cell_measurement_theta_min 26.0
_cell_volume 3469.8(9)
_diffrn_ambient_temperature 294
_diffrn_measurement_device 'Enraf-Nonius CAD4 diffractometer'
_diffrn_measurement_method 'omega/2-theta scans'
_diffrn_orient_matrix_UB_11 -0.01069
_diffrn_orient_matrix_UB_12 -0.03539
_diffrn_orient_matrix_UB_13 0.06381
_diffrn_orient_matrix_UB_21 -0.00820
_diffrn_orient_matrix_UB_22 -0.03705
_diffrn_orient_matrix_UB_23 -0.06184
_diffrn_orient_matrix_UB_31 0.06029
_diffrn_orient_matrix_UB_32 -0.01131
_diffrn_orient_matrix_UB_33 0.00288
_diffrn_radiation_detector 'scintillation counter'
_diffrn_radiation_monochromator graphite
_diffrn_radiation_source 'sealed X-ray tube'
_diffrn_radiation_type 'Mo K\a'
_diffrn_radiation_wavelength 0.71073
_diffrn_reflns_av_R_equivalents 0.00
_diffrn_reflns_limit_h_max 22
_diffrn_reflns_limit_h_min 0
_diffrn_reflns_limit_k_max 13
_diffrn_reflns_limit_k_min 0
_diffrn_reflns_limit_l_max 18
_diffrn_reflns_limit_l_min 0
_diffrn_reflns_number 1722
_diffrn_reflns_theta_max 25.0
_diffrn_reflns_theta_min 1.5
_diffrn_standards_decay_% 0.19
_diffrn_standards_interval_time 60
_diffrn_standards_number 3
_exptl_absorpt_coefficient_mu 1.370
_exptl_absorpt_correction_T_max 1.236
_exptl_absorpt_correction_T_min 0.863
_exptl_absorpt_correction_type refdelf
_exptl_absorpt_process_details 'DIFABS (Walker & Stuart, 1983'
_exptl_crystal_colour yellow
_exptl_crystal_density_diffrn 1.658
_exptl_crystal_density_meas ?
_exptl_crystal_description plate
_exptl_crystal_F_000 1752.00
_exptl_crystal_size_max 0.36
_exptl_crystal_size_mid 0.24
_exptl_crystal_size_min 0.04
_refine_diff_density_max 0.47
_refine_diff_density_min -0.49
_refine_ls_abs_structure_details 'No change when z axis reversed'
_refine_ls_extinction_coef 0.00000
_refine_ls_extinction_method none
_refine_ls_goodness_of_fit_obs 1.99
_refine_ls_hydrogen_treatment constr
_refine_ls_matrix_type full
_refine_ls_number_parameters 176
_refine_ls_number_reflns 1379
_refine_ls_number_restraints 0
_refine_ls_R_factor_obs 0.0330
_refine_ls_shift/esd_max 0.063
_refine_ls_structure_factor_coef F
_refine_ls_weighting_details 'w = 4F~o~^2^/[\s^2^(I)+(0.02I)^2^]'
_refine_ls_weighting_scheme calc
_refine_ls_wR_factor_obs 0.0377
_reflns_number_observed 1379
_reflns_number_total 1722
_reflns_observed_criterion I>2\s(I)
_cod_data_source_file ic9813720_2.cif
_cod_data_source_block compound_3b_C21H31ClN6O4PdS2
_cod_depositor_comments
;
The following automatic conversions were performed:

'_exptl_crystal_density_meas' value 'not measured' was changed to '?'
- the value is perceived as not measured.

Automatic conversion script
Id: cif_fix_values 3008 2015-01-20 13:52:24Z robertas 
;
_cod_original_cell_volume 3469(1)
_cod_original_sg_symbol_H-M 'I b a 2 '
_cod_original_formula_sum 'C25 H41 Cl N6 O4 Pd2 S4 '
_cod_database_code 4322367

loop_
_symmetry_equiv_pos_as_xyz
'   +x,   +y,   +z'
1/2+x,1/2+y,1/2+z
'   -x,   -y,   +z'
1/2-x,1/2-y,1/2+z
'   -x,   +y,1/2+z'
1/2-x,1/2+y,+z
'   +x,   -y,1/2+z'
1/2+x,1/2-y,+z

loop_
_atom_site_aniso_label
_atom_site_aniso_U_11
_atom_site_aniso_U_22
_atom_site_aniso_U_33
_atom_site_aniso_U_12
_atom_site_aniso_U_13
_atom_site_aniso_U_23
Pd 0.0388(3) 0.0374(3) 0.0380(3) -0.0030(3) -0.0006(5) 0.0004(5)
Cl 0.310(10) 0.057(3) 0.070(3) 0.006(6) -0.01(2) 0.039(6)
S1 0.0437(10) 0.055(1) 0.056(1) 0.0072(9) 0.016(2) 0.006(2)
S2 0.067(2) 0.108(2) 0.087(2) 0.018(2) 0.034(2) -0.011(2)
N1 0.063(5) 0.050(4) 0.039(4) -0.021(4) -0.001(4) 0.011(3)
N2 0.058(4) 0.042(3) 0.053(4) 0.012(3) -0.018(7) -0.001(6)
N3 0.027(3) 0.040(4) 0.033(3) 0.003(3) 0.010(3) 0.005(3)
C1 0.096(8) 0.138(10) 0.096(9) 0.060(8) 0.02(1) 0.02(1)
C2 0.043(5) 0.062(5) 0.061(6) -0.012(5) 0.017(4) -0.017(5)
C3 0.055(6) 0.064(6) 0.045(5) -0.017(5) 0.010(5) -0.008(5)
C4 0.080(8) 0.119(10) 0.061(7) -0.025(8) 0.023(6) -0.014(7)
C5 0.17(2) 0.12(1) 0.083(10) 0.00(1) 0.07(1) 0.009(9)
C6 0.094(8) 0.111(10) 0.041(5) -0.056(8) -0.011(6) 0.015(6)
C7 0.047(5) 0.062(6) 0.037(5) -0.028(5) -0.002(4) -0.002(4)
C8 0.072(7) 0.067(7) 0.082(8) -0.015(6) -0.017(6) 0.021(6)
C9 0.099(9) 0.068(7) 0.092(9) 0.022(7) -0.005(8) 0.015(7)
C10 0.13(1) 0.092(9) 0.10(1) 0.052(9) -0.044(9) 0.003(8)
C11 0.056(6) 0.061(6) 0.023(8) 0.021(9) 0.0000 0.0000
C12 0.034(5) 0.044(4) 0.043(5) 0.002(4) -0.003(4) -0.008(4)
C13 0.056(6) 0.056(5) 0.056(6) -0.002(5) -0.004(5) -0.008(5)

loop_
_atom_site_label
_atom_site_fract_x
_atom_site_fract_y
_atom_site_fract_z
_atom_site_U_iso_or_equiv
_atom_site_thermal_displace_type
_atom_site_calc_flag
_atom_site_calc_attached_atom
_atom_site_occupancy
Pd 0.44111(3) 0.38925(4) 0.5000 0.0381(1) Uij ? ? 1
Cl 0.502(3) 0.999(2) 0.8555(4) 0.146(3) Uij ? ? 0.5
S1 0.34714(10) 0.5073(2) 0.4929(2) 0.0515(6) Uij ? ? 1
S2 0.2281(2) 0.5944(3) 0.5929(2) 0.087(1) Uij ? ? 1
O1 0.4625 0.9471 0.9221 0.164 Uij ? ? 0.46
O2 0.5263 1.0213 0.7779 0.181 Uij ? ? 0.35
O3 0.5715 0.9182 0.8699 0.265 Uij ? ? 0.41
O4 0.5936 1.0218 0.8108 0.186 Uij ? ? 0.24
O5 0.4911 1.1148 0.8512 0.153 Uij ? ? 0.54
N1 0.4179(4) 0.3165(6) 0.6092(4) 0.051(2) Uij ? ? 1
N2 0.5274(3) 0.2766(5) 0.5001(7) 0.051(2) Uij ? ? 1
N3 0.4739(3) 0.4598(5) 0.3912(4) 0.033(2) Uij ? ? 1
C1 0.2177(6) 0.661(1) 0.494(1) 0.110(4) Uij ? ? 1
C2 0.3017(4) 0.4961(9) 0.5829(6) 0.055(3) Uij ? ? 1
C3 0.3140(5) 0.4257(8) 0.6492(6) 0.055(3) Uij ? ? 1
C4 0.2660(6) 0.428(1) 0.7246(7) 0.087(4) Uij ? ? 1
C5 0.2915(9) 0.321(1) 0.7760(9) 0.124(6) Uij ? ? 1
C6 0.3595(6) 0.278(1) 0.7422(6) 0.082(4) Uij ? ? 1
C7 0.3671(5) 0.3406(9) 0.6581(5) 0.049(3) Uij ? ? 1
C8 0.4703(6) 0.2220(10) 0.6280(7) 0.073(4) Uij ? ? 1
C9 0.5375(7) 0.242(1) 0.5848(8) 0.086(4) Uij ? ? 1
C10 0.5908(8) 0.141(1) 0.5950(9) 0.108(5) Uij ? ? 1
C11 0.5000 0.5000 0.2629(8) 0.047(3) Uij ? ? 1
C12 0.4567(4) 0.4346(7) 0.3139(5) 0.040(2) Uij ? ? 1
C13 0.3989(5) 0.3472(9) 0.2955(6) 0.056(3) Uij ? ? 1
H1 0.2593 0.7026 0.4799 0.132 Uiso ? ? 1
H2 0.2089 0.6009 0.4542 0.132 Uiso ? ? 1
H3 0.1793 0.7148 0.4956 0.132 Uiso ? ? 1
H4 0.2714 0.5002 0.7545 0.104 Uiso ? ? 1
H5 0.2183 0.4188 0.7090 0.104 Uiso ? ? 1
H6 0.2975 0.3445 0.8319 0.149 Uiso ? ? 1
H7 0.2577 0.2590 0.7731 0.149 Uiso ? ? 1
H8 0.3971 0.2994 0.7779 0.099 Uiso ? ? 1
H9 0.3588 0.1942 0.7353 0.099 Uiso ? ? 1
H10 0.4787 0.2209 0.6858 0.088 Uiso ? ? 1
H11 0.4519 0.1474 0.6111 0.088 Uiso ? ? 1
H12 0.5581 0.3095 0.6110 0.103 Uiso ? ? 1
H13 0.5972 0.1246 0.6521 0.129 Uiso ? ? 1
H14 0.5737 0.0718 0.5680 0.129 Uiso ? ? 1
H15 0.6343 0.1638 0.5713 0.129 Uiso ? ? 1
H16 0.5000 0.5000 0.2042 0.056 Uiso ? ? 1
H17 0.3563 0.3744 0.3195 0.067 Uiso ? ? 1
H18 0.3931 0.3404 0.2374 0.067 Uiso ? ? 1
H19 0.4107 0.2718 0.3179 0.067 Uiso ? ? 1
H20 0.5184 0.2086 0.4669 0.061 Uiso ? ? 1
H21 0.5677 0.3168 0.4797 0.061 Uiso ? ? 1

loop_
_atom_type_symbol
_atom_type_oxidation_number
_atom_type_number_in_cell
_atom_type_scat_dispersion_real
_atom_type_scat_dispersion_imag
_atom_type_scat_source
C 0 100 0.002 0.002 'Cromer & Waber (1974)'
H 0 164 0.000 0.000 'Cromer & Waber (1974)'
Cl 0 4 0.132 0.159 'Cromer & Waber (1974)'
N 0 24 0.004 0.003 'Cromer & Waber (1974)'
O 0 16 0.008 0.006 'Cromer & Waber (1974)'
Pd 0 8 -1.177 1.007 'Cromer & Waber (1974)'
S 0 16 0.110 0.124 'Cromer & Waber (1974)'

loop_
_geom_angle_atom_site_label_1
_geom_angle_atom_site_label_2
_geom_angle_atom_site_label_3
_geom_angle
_geom_angle_site_symmetry_1
_geom_angle_site_symmetry_2
_geom_angle_site_symmetry_3
_geom_angle_publ_flag
S1 Pd N1 176.9(3) ? ? ? yes
S1 Pd N2 96.4(2) ? ? ? yes
S1 Pd N3 88.2(2) ? ? ? yes
N1 Pd N2 85.7(4) ? ? ? yes
N1 Pd N3 89.7(3) ? ? ? yes
N2 Pd N3 174.9(3) ? ? ? yes
Pd S1 C2 108.7(4) ? ? ? yes
Pd N1 C9 105.7(7) ? ? ? no
Pd N2 C7 128.9(7) ? ? ? no
Pd N2 C8 108.9(6) ? ? ? no
C7 N2 C8 122.2(8) ? ? ? no
Pd N3 N3 119.3(2) ? ? ? yes
Pd N3 C12 131.4(5) ? ? ? yes
N3 N3 C12 109.0(4) ? ? ? no
S1 C2 S2 115.5(6) ? ? ? no
S1 C2 C3 129.4(8) ? ? ? no
S2 C2 C3 115.1(7) ? ? ? no
C2 C3 C4 121.3(10) ? ? ? no
C2 C3 C7 127.4(8) ? ? ? no
C4 C3 C7 111.3(9) ? ? ? no
C3 C4 C5 103.2(10) ? ? ? no
C4 C5 C6 109(1) ? ? ? no
C5 C6 C7 104(1) ? ? ? no
N2 C7 C3 128.9(9) ? ? ? no
N2 C7 C6 121.5(10) ? ? ? no
C3 C7 C6 109.6(9) ? ? ? no
N2 C8 C9 112.0(9) ? ? ? no
N1 C9 C8 112.1(10) ? ? ? no
N1 C9 C10 112(1) ? ? ? no
C8 C9 C10 113(1) ? ? ? no
C12 C11 C12 106(1) ? ? ? no
N3 C12 C11 107.7(7) ? ? ? no
N3 C12 C13 120.4(7) ? ? ? no
C11 C12 C13 131.9(8) ? ? ? no

loop_
_geom_bond_atom_site_label_1
_geom_bond_atom_site_label_2
_geom_bond_distance
_geom_bond_site_symmetry_1
_geom_bond_site_symmetry_2
_geom_bond_publ_flag
Pd S1 2.233(2) ? ? yes
Pd N1 2.076(5) ? ? yes
Pd N2 1.998(7) ? ? yes
Pd N3 2.030(6) ? ? yes
Cl O1 1.44(3) ? ? no
Cl O2 1.39(2) ? ? no
Cl O3 1.62(4) ? ? no
Cl O4 1.90(5) ? ? no
Cl O5 1.32(2) ? ? no
S1 C2 1.701(9) ? ? yes
S2 C1 1.78(2) ? ? no
S2 C2 1.793(10) ? ? no
N1 C9 1.44(2) ? ? no
N2 C7 1.28(1) ? ? yes
N2 C8 1.49(1) ? ? no
N3 N3 1.35(1) ? ? no
N3 C12 1.324(10) ? ? no
C2 C3 1.35(1) ? ? yes
C3 C4 1.53(1) ? ? no
C3 C7 1.40(1) ? ? yes
C4 C5 1.54(2) ? ? yes
C5 C6 1.49(2) ? ? yes
C6 C7 1.54(1) ? ? yes
C8 C9 1.48(1) ? ? yes
C9 C10 1.54(2) ? ? yes
C11 C12 1.38(1) ? ? yes
C11 C12 1.38(1) ? ? yes
C12 C13 1.51(1) ? ? yes
